data_4079199
loop_
_publ_author_name
'Braunschweig, Holger'
'Damme, Alexander'
'Hammond, Kai'
'Mager, Julian'

_publ_section_title
;
 Synthesis and Structure of New [3]Silametallocenophanes of Group 8 Metals
;
_journal_issue 17
_journal_name_full Organometallics
_journal_page_first 6317
_journal_paper_doi 10.1021/om300564y
_journal_volume 31
_journal_year 2012
_chemical_formula_moiety 'C20 H34 Fe Si3'
_chemical_formula_sum 'C20 H34 Fe Si3'
_chemical_formula_weight 414.59
_chemical_name_common
;
?
;
_chemical_name_systematic
; 
?
;
_space_group_IT_number 33
_symmetry_cell_setting orthorhombic
_symmetry_space_group_name_Hall 'P 2c -2n'
_symmetry_space_group_name_H-M 'P n a 21'
_atom_sites_solution_hydrogens geom
_atom_sites_solution_primary direct
_atom_sites_solution_secondary difmap
_audit_creation_method SHELXL-97
_cell_angle_alpha 90.00
_cell_angle_beta 90.00
_cell_angle_gamma 90.00
_cell_formula_units_Z 4
_cell_length_a 18.704(5)
_cell_length_b 13.274(4)
_cell_length_c 8.821(4)
_cell_measurement_reflns_used 9804
_cell_measurement_temperature 100(2)
_cell_measurement_theta_max 26.02
_cell_measurement_theta_min 2.98
_cell_volume 2190.1(13)
_computing_cell_refinement 'Saint+ ver. 7.68A (Bruker AXS)'
_computing_data_collection 'APEX2 ver. 2010.3 (Bruker AXS)'
_computing_data_reduction 'Saint+ ver. 7.68A (Bruker AXS)'
_computing_molecular_graphics 'XP ver. 5.1 (Bruker AXS, 1998)'
_computing_publication_material 'SHELXL-97 (Sheldrick, 2008)'
_computing_structure_refinement 'SHELXL-97 (Sheldrick, 1997)'
_computing_structure_solution 'SHELXS-97 (Sheldrick, 1990)'
_diffrn_ambient_temperature 100(2)
_diffrn_detector_area_resol_mean 8.333
_diffrn_measured_fraction_theta_full 0.997
_diffrn_measured_fraction_theta_max 0.997
_diffrn_measurement_device_type 'Bruker X8-APEX II'
_diffrn_measurement_method '\f and \w scans'
_diffrn_radiation_monochromator 'multi-layer mirror'
_diffrn_radiation_source 'rotating anode'
_diffrn_radiation_type MoK\a
_diffrn_radiation_wavelength 0.71073
_diffrn_reflns_av_R_equivalents 0.0355
_diffrn_reflns_av_sigmaI/netI 0.0166
_diffrn_reflns_limit_h_max 23
_diffrn_reflns_limit_h_min -23
_diffrn_reflns_limit_k_max 16
_diffrn_reflns_limit_k_min -16
_diffrn_reflns_limit_l_max 10
_diffrn_reflns_limit_l_min -10
_diffrn_reflns_number 68843
_diffrn_reflns_theta_full 26.00
_diffrn_reflns_theta_max 26.06
_diffrn_reflns_theta_min 2.18
_exptl_absorpt_coefficient_mu 0.853
_exptl_absorpt_correction_T_max 0.7453
_exptl_absorpt_correction_T_min 0.6384
_exptl_absorpt_correction_type multi-scan
_exptl_absorpt_process_details 'Sadabs 2008/1 (Bruker 2008)'
_exptl_crystal_colour yellow
_exptl_crystal_density_diffrn 1.257
_exptl_crystal_density_method 'not measured'
_exptl_crystal_description block
_exptl_crystal_F_000 888
_exptl_crystal_size_max 0.50
_exptl_crystal_size_mid 0.41
_exptl_crystal_size_min 0.22
_refine_diff_density_max 0.319
_refine_diff_density_min -0.128
_refine_diff_density_rms 0.035
_refine_ls_abs_structure_details 'Flack H D (1983), Acta Cryst. A39, 876-881'
_refine_ls_abs_structure_Flack -0.003(7)
_refine_ls_extinction_method none
_refine_ls_goodness_of_fit_ref 1.083
_refine_ls_hydrogen_treatment constr
_refine_ls_matrix_type full
_refine_ls_number_parameters 225
_refine_ls_number_reflns 4269
_refine_ls_number_restraints 1
_refine_ls_restrained_S_all 1.083
_refine_ls_R_factor_all 0.0169
_refine_ls_R_factor_gt 0.0164
_refine_ls_shift/su_max 0.001
_refine_ls_shift/su_mean 0.000
_refine_ls_structure_factor_coef Fsqd
_refine_ls_weighting_details 'calc w=1/[\s^2^(Fo^2^)+(0.0261P)^2^+0.2920P] where P=(Fo^2^+2Fc^2^)/3'
_refine_ls_weighting_scheme calc
_refine_ls_wR_factor_gt 0.0435
_refine_ls_wR_factor_ref 0.0438
_reflns_number_gt 4182
_reflns_number_total 4269
_reflns_threshold_expression >2sigma(I)
_cod_data_source_file om300564y_si_001.cif
_cod_data_source_block ad047
_cod_depositor_comments
;
The following automatic conversions were performed:

'_symmetry_cell_setting' value 'Orthorhombic' changed to
'orthorhombic' according to
/home/saulius/struct/CIF-dictionaries/cif_core.dic dictionary named
'cif_core.dic' version 2.4.2 from 2011-04-26.

Automatic conversion script
Id: cif_fix_values 1891 2012-01-12 08:04:46Z andrius 
;
_cod_original_sg_symbol_H-M Pna2(1)
_cod_database_code 4079199

loop_
_symmetry_equiv_pos_as_xyz
'x, y, z'
'-x, -y, z+1/2'
'x+1/2, -y+1/2, z'
'-x+1/2, y+1/2, z+1/2'

loop_
_atom_site_label
_atom_site_type_symbol
_atom_site_fract_x
_atom_site_fract_y
_atom_site_fract_z
_atom_site_U_iso_or_equiv
_atom_site_adp_type
_atom_site_occupancy
_atom_site_symmetry_multiplicity
_atom_site_calc_flag
_atom_site_refinement_flags
Fe1 Fe 0.614638(9) 0.016547(12) 0.74345(2) 0.01245(5) Uani 1 1 d .
Si1 Si 0.721556(18) 0.23101(3) 0.83021(4) 0.01400(8) Uani 1 1 d .
C1 C 0.75981(8) 0.27620(10) 1.01513(16) 0.0207(3) Uani 1 1 d .
H1A H 0.7248 0.2654 1.0963 0.031 Uiso 1 1 calc R
H1B H 0.7709 0.3482 1.0076 0.031 Uiso 1 1 calc R
H1C H 0.8036 0.2386 1.0379 0.031 Uiso 1 1 calc R
C2 C 0.79601(8) 0.22891(11) 0.68736(17) 0.0236(3) Uani 1 1 d .
H2A H 0.8354 0.1874 0.7258 0.035 Uiso 1 1 calc R
H2B H 0.8131 0.2977 0.6699 0.035 Uiso 1 1 calc R
H2C H 0.7784 0.2005 0.5918 0.035 Uiso 1 1 calc R
Si2 Si 0.576998(19) 0.24316(3) 0.53906(4) 0.01509(8) Uani 1 1 d .
C3 C 0.64017(8) 0.24572(11) 0.37375(17) 0.0238(3) Uani 1 1 d .
H3A H 0.6849 0.2119 0.4017 0.036 Uiso 1 1 calc R
H3B H 0.6502 0.3158 0.3458 0.036 Uiso 1 1 calc R
H3C H 0.6184 0.2108 0.2874 0.036 Uiso 1 1 calc R
C4 C 0.48863(8) 0.29611(12) 0.4738(2) 0.0267(3) Uani 1 1 d .
H4A H 0.4694 0.2540 0.3922 0.040 Uiso 1 1 calc R
H4B H 0.4956 0.3649 0.4364 0.040 Uiso 1 1 calc R
H4C H 0.4550 0.2969 0.5589 0.040 Uiso 1 1 calc R
Si3 Si 0.630270(17) 0.33650(2) 0.73639(5) 0.01431(7) Uani 1 1 d .
C5 C 0.56133(7) 0.38105(10) 0.88162(17) 0.0182(3) Uani 1 1 d .
H5 H 0.5314 0.4333 0.8302 0.022 Uiso 1 1 calc R
C6 C 0.59316(9) 0.43060(13) 1.02220(18) 0.0305(3) Uani 1 1 d .
H6A H 0.5546 0.4501 1.0914 0.046 Uiso 1 1 calc R
H6B H 0.6202 0.4906 0.9923 0.046 Uiso 1 1 calc R
H6C H 0.6251 0.3829 1.0732 0.046 Uiso 1 1 calc R
C7 C 0.51060(9) 0.29563(12) 0.9280(2) 0.0361(4) Uani 1 1 d .
H7A H 0.5381 0.2413 0.9756 0.054 Uiso 1 1 calc R
H7B H 0.4861 0.2696 0.8379 0.054 Uiso 1 1 calc R
H7C H 0.4752 0.3214 1.0001 0.054 Uiso 1 1 calc R
C8 C 0.67628(7) 0.44899(10) 0.64337(17) 0.0187(3) Uani 1 1 d .
H8 H 0.7071 0.4206 0.5612 0.022 Uiso 1 1 calc R
C9 C 0.72594(9) 0.50980(11) 0.7460(3) 0.0335(4) Uani 1 1 d .
H9A H 0.7522 0.5592 0.6851 0.050 Uiso 1 1 calc R
H9B H 0.7599 0.4643 0.7958 0.050 Uiso 1 1 calc R
H9C H 0.6976 0.5449 0.8231 0.050 Uiso 1 1 calc R
C10 C 0.62290(9) 0.51923(12) 0.5649(3) 0.0366(5) Uani 1 1 d .
H10A H 0.5917 0.5502 0.6410 0.055 Uiso 1 1 calc R
H10B H 0.5939 0.4805 0.4931 0.055 Uiso 1 1 calc R
H10C H 0.6490 0.5720 0.5103 0.055 Uiso 1 1 calc R
C1_4 C 0.69243(7) 0.09769(10) 0.85760(15) 0.0144(3) Uani 1 1 d .
C2_4 C 0.63861(7) 0.06110(10) 0.95944(15) 0.0157(3) Uani 1 1 d .
H2_4 H 0.6094 0.1018 1.0229 0.019 Uiso 1 1 calc R
C3_4 C 0.63589(8) -0.04594(10) 0.95020(16) 0.0173(3) Uani 1 1 d .
H3_4 H 0.6050 -0.0887 1.0066 0.021 Uiso 1 1 calc R
C4_4 C 0.68719(7) -0.07743(10) 0.84239(16) 0.0176(3) Uani 1 1 d .
H4_4 H 0.6968 -0.1450 0.8133 0.021 Uiso 1 1 calc R
C5_4 C 0.72192(7) 0.01031(10) 0.78523(15) 0.0159(3) Uani 1 1 d .
H5_4 H 0.7587 0.0108 0.7110 0.019 Uiso 1 1 calc R
C1_5 C 0.56271(7) 0.10726(10) 0.58739(15) 0.0153(3) Uani 1 1 d .
C2_5 C 0.51362(7) 0.06502(10) 0.69460(15) 0.0163(3) Uani 1 1 d .
H2_5 H 0.4833 0.1024 0.7602 0.020 Uiso 1 1 calc R
C3_5 C 0.51763(7) -0.04243(11) 0.68688(16) 0.0188(3) Uani 1 1 d .
H3_5 H 0.4905 -0.0886 0.7457 0.023 Uiso 1 1 calc R
C4_5 C 0.56927(7) -0.06762(10) 0.57588(16) 0.0198(3) Uani 1 1 d .
H4_5 H 0.5830 -0.1338 0.5472 0.024 Uiso 1 1 calc R
C5_5 C 0.59701(8) 0.02355(10) 0.51480(16) 0.0174(3) Uani 1 1 d .
H5_5 H 0.6326 0.0282 0.4382 0.021 Uiso 1 1 calc R

loop_
_atom_site_aniso_label
_atom_site_aniso_U_11
_atom_site_aniso_U_22
_atom_site_aniso_U_33
_atom_site_aniso_U_23
_atom_site_aniso_U_13
_atom_site_aniso_U_12
Fe1 0.01227(9) 0.01318(9) 0.01190(9) -0.00004(9) -0.00151(8) -0.00034(6)
Si1 0.01246(17) 0.01486(16) 0.01470(18) 0.00032(14) -0.00039(14) -0.00125(13)
C1 0.0242(7) 0.0171(7) 0.0208(8) -0.0007(5) -0.0059(6) -0.0019(6)
C2 0.0193(7) 0.0253(8) 0.0263(8) 0.0042(6) 0.0059(6) 0.0011(6)
Si2 0.01453(17) 0.01612(17) 0.01462(17) 0.00272(14) -0.00122(14) -0.00023(14)
C3 0.0283(8) 0.0273(8) 0.0158(7) 0.0021(6) 0.0015(6) -0.0066(6)
C4 0.0233(8) 0.0206(7) 0.0362(9) 0.0034(6) -0.0106(7) 0.0028(6)
Si3 0.01408(15) 0.01342(15) 0.01542(16) 0.00111(16) 0.00159(17) -0.00025(12)
C5 0.0182(7) 0.0140(6) 0.0224(7) 0.0004(5) 0.0043(5) 0.0021(5)
C6 0.0273(8) 0.0411(9) 0.0231(8) -0.0062(7) 0.0048(7) 0.0040(7)
C7 0.0341(9) 0.0225(8) 0.0516(12) -0.0056(8) 0.0267(8) -0.0042(7)
C8 0.0190(7) 0.0166(7) 0.0205(7) 0.0038(6) 0.0025(6) -0.0004(5)
C9 0.0419(9) 0.0292(8) 0.0295(8) 0.0043(8) 0.0002(10) -0.0175(6)
C10 0.0273(9) 0.0248(9) 0.0578(13) 0.0205(8) -0.0036(8) -0.0022(6)
C1_4 0.0135(6) 0.0166(6) 0.0130(6) -0.0005(5) -0.0029(5) 0.0002(5)
C2_4 0.0166(6) 0.0184(7) 0.0120(6) -0.0010(5) -0.0021(5) -0.0003(5)
C3_4 0.0187(7) 0.0181(7) 0.0150(7) 0.0031(5) -0.0032(5) -0.0008(5)
C4_4 0.0175(6) 0.0165(6) 0.0189(7) 0.0014(5) -0.0053(5) 0.0028(5)
C5_4 0.0129(6) 0.0191(7) 0.0157(7) -0.0003(5) -0.0021(5) 0.0015(5)
C1_5 0.0142(6) 0.0173(6) 0.0144(6) 0.0004(5) -0.0048(5) 0.0001(5)
C2_5 0.0115(6) 0.0191(6) 0.0184(7) 0.0001(5) -0.0034(5) 0.0005(5)
C3_5 0.0160(7) 0.0182(6) 0.0221(7) 0.0016(5) -0.0062(5) -0.0047(6)
C4_5 0.0222(7) 0.0155(7) 0.0217(7) -0.0030(5) -0.0085(6) -0.0001(5)
C5_5 0.0190(7) 0.0217(7) 0.0115(7) -0.0014(5) -0.0033(6) -0.0001(5)

loop_
_atom_type_symbol
_atom_type_description
_atom_type_scat_dispersion_real
_atom_type_scat_dispersion_imag
_atom_type_scat_source
C C 0.0033 0.0016 'International Tables Vol C Tables 4.2.6.8 and 6.1.1.4'
H H 0.0000 0.0000 'International Tables Vol C Tables 4.2.6.8 and 6.1.1.4'
Si Si 0.0817 0.0704 'International Tables Vol C Tables 4.2.6.8 and 6.1.1.4'
Fe Fe 0.3463 0.8444 'International Tables Vol C Tables 4.2.6.8 and 6.1.1.4'

loop_
_geom_angle_atom_site_label_1
_geom_angle_atom_site_label_2
_geom_angle_atom_site_label_3
_geom_angle
C4_5 Fe1 C3_5 40.64(6)
C4_5 Fe1 C4_4 104.61(6)
C3_5 Fe1 C4_4 117.53(6)
C4_5 Fe1 C5_4 121.19(6)
C3_5 Fe1 C5_4 154.62(6)
C4_4 Fe1 C5_4 40.89(5)
C4_5 Fe1 C2_5 68.55(6)
C3_5 Fe1 C2_5 41.03(6)
C4_4 Fe1 C2_5 153.99(5)
C5_4 Fe1 C2_5 163.78(6)
C4_5 Fe1 C3_4 120.40(6)
C3_5 Fe1 C3_4 103.64(6)
C4_4 Fe1 C3_4 40.54(6)
C5_4 Fe1 C3_4 68.36(6)
C2_5 Fe1 C3_4 119.76(6)
C4_5 Fe1 C2_4 157.78(6)
C3_5 Fe1 C2_4 122.31(6)
C4_4 Fe1 C2_4 68.42(6)
C5_4 Fe1 C2_4 68.17(5)
C2_5 Fe1 C2_4 107.96(5)
C3_4 Fe1 C2_4 40.78(6)
C4_5 Fe1 C5_5 40.77(6)
C3_5 Fe1 C5_5 68.44(6)
C4_4 Fe1 C5_5 123.84(6)
C5_4 Fe1 C5_5 109.77(6)
C2_5 Fe1 C5_5 68.19(6)
C3_4 Fe1 C5_5 158.45(6)
C2_4 Fe1 C5_5 160.20(6)
C4_5 Fe1 C1_5 68.98(6)
C3_5 Fe1 C1_5 69.09(6)
C4_4 Fe1 C1_5 162.22(6)
C5_4 Fe1 C1_5 127.19(5)
C2_5 Fe1 C1_5 40.76(5)
C3_4 Fe1 C1_5 157.06(6)
C2_4 Fe1 C1_5 123.65(6)
C5_5 Fe1 C1_5 40.77(5)
C4_5 Fe1 C1_4 158.45(6)
C3_5 Fe1 C1_4 160.74(6)
C4_4 Fe1 C1_4 69.06(6)
C5_4 Fe1 C1_4 40.81(5)
C2_5 Fe1 C1_4 126.06(5)
C3_4 Fe1 C1_4 68.93(6)
C2_4 Fe1 C1_4 40.77(5)
C5_5 Fe1 C1_4 124.67(6)
C1_5 Fe1 C1_4 110.50(6)
C1_4 Si1 C2 106.80(6)
C1_4 Si1 C1 107.53(6)
C2 Si1 C1 107.74(7)
C1_4 Si1 Si3 113.39(4)
C2 Si1 Si3 108.07(5)
C1 Si1 Si3 113.00(5)
Si1 C1 H1A 109.5
Si1 C1 H1B 109.5
H1A C1 H1B 109.5
Si1 C1 H1C 109.5
H1A C1 H1C 109.5
H1B C1 H1C 109.5
Si1 C2 H2A 109.5
Si1 C2 H2B 109.5
H2A C2 H2B 109.5
Si1 C2 H2C 109.5
H2A C2 H2C 109.5
H2B C2 H2C 109.5
C1_5 Si2 C3 106.51(6)
C1_5 Si2 C4 107.66(7)
C3 Si2 C4 107.92(8)
C1_5 Si2 Si3 113.48(5)
C3 Si2 Si3 107.34(6)
C4 Si2 Si3 113.57(6)
Si2 C3 H3A 109.5
Si2 C3 H3B 109.5
H3A C3 H3B 109.5
Si2 C3 H3C 109.5
H3A C3 H3C 109.5
H3B C3 H3C 109.5
Si2 C4 H4A 109.5
Si2 C4 H4B 109.5
H4A C4 H4B 109.5
Si2 C4 H4C 109.5
H4A C4 H4C 109.5
H4B C4 H4C 109.5
C8 Si3 C5 110.50(6)
C8 Si3 Si2 106.51(6)
C5 Si3 Si2 111.86(5)
C8 Si3 Si1 106.79(5)
C5 Si3 Si1 115.91(5)
Si2 Si3 Si1 104.66(2)
C6 C5 C7 110.08(13)
C6 C5 Si3 114.53(10)
C7 C5 Si3 111.55(10)
C6 C5 H5 106.7
C7 C5 H5 106.7
Si3 C5 H5 106.7
C5 C6 H6A 109.5
C5 C6 H6B 109.5
H6A C6 H6B 109.5
C5 C6 H6C 109.5
H6A C6 H6C 109.5
H6B C6 H6C 109.5
C5 C7 H7A 109.5
C5 C7 H7B 109.5
H7A C7 H7B 109.5
C5 C7 H7C 109.5
H7A C7 H7C 109.5
H7B C7 H7C 109.5
C9 C8 C10 110.04(13)
C9 C8 Si3 115.63(11)
C10 C8 Si3 112.13(10)
C9 C8 H8 106.1
C10 C8 H8 106.1
Si3 C8 H8 106.1
C8 C9 H9A 109.5
C8 C9 H9B 109.5
H9A C9 H9B 109.5
C8 C9 H9C 109.5
H9A C9 H9C 109.5
H9B C9 H9C 109.5
C8 C10 H10A 109.5
C8 C10 H10B 109.5
H10A C10 H10B 109.5
C8 C10 H10C 109.5
H10A C10 H10C 109.5
H10B C10 H10C 109.5
C2_4 C1_4 C5_4 105.96(12)
C2_4 C1_4 Si1 127.36(10)
C5_4 C1_4 Si1 126.63(10)
C2_4 C1_4 Fe1 68.61(8)
C5_4 C1_4 Fe1 68.49(8)
Si1 C1_4 Fe1 129.40(7)
C3_4 C2_4 C1_4 109.10(12)
C3_4 C2_4 Fe1 69.53(7)
C1_4 C2_4 Fe1 70.62(8)
C3_4 C2_4 H2_4 125.5
C1_4 C2_4 H2_4 125.5
Fe1 C2_4 H2_4 126.0
C4_4 C3_4 C2_4 108.01(12)
C4_4 C3_4 Fe1 69.61(8)
C2_4 C3_4 Fe1 69.69(7)
C4_4 C3_4 H3_4 126.0
C2_4 C3_4 H3_4 126.0
Fe1 C3_4 H3_4 126.3
C3_4 C4_4 C5_4 107.79(12)
C3_4 C4_4 Fe1 69.85(8)
C5_4 C4_4 Fe1 69.65(8)
C3_4 C4_4 H4_4 126.1
C5_4 C4_4 H4_4 126.1
Fe1 C4_4 H4_4 126.0
C4_4 C5_4 C1_4 109.15(13)
C4_4 C5_4 Fe1 69.46(8)
C1_4 C5_4 Fe1 70.71(8)
C4_4 C5_4 H5_4 125.4
C1_4 C5_4 H5_4 125.4
Fe1 C5_4 H5_4 126.0
C2_5 C1_5 C5_5 106.16(12)
C2_5 C1_5 Si2 128.23(10)
C5_5 C1_5 Si2 125.51(10)
C2_5 C1_5 Fe1 68.54(8)
C5_5 C1_5 Fe1 68.68(8)
Si2 C1_5 Fe1 130.13(7)
C3_5 C2_5 C1_5 108.99(12)
C3_5 C2_5 Fe1 69.34(7)
C1_5 C2_5 Fe1 70.70(8)
C3_5 C2_5 H2_5 125.5
C1_5 C2_5 H2_5 125.5
Fe1 C2_5 H2_5 126.0
C4_5 C3_5 C2_5 107.71(12)
C4_5 C3_5 Fe1 69.67(8)
C2_5 C3_5 Fe1 69.62(7)
C4_5 C3_5 H3_5 126.1
C2_5 C3_5 H3_5 126.1
Fe1 C3_5 H3_5 126.1
C3_5 C4_5 C5_5 108.06(12)
C3_5 C4_5 Fe1 69.69(8)
C5_5 C4_5 Fe1 69.91(8)
C3_5 C4_5 H4_5 126.0
C5_5 C4_5 H4_5 126.0
Fe1 C4_5 H4_5 126.0
C4_5 C5_5 C1_5 109.08(13)
C4_5 C5_5 Fe1 69.32(8)
C1_5 C5_5 Fe1 70.55(8)
C4_5 C5_5 H5_5 125.5
C1_5 C5_5 H5_5 125.5
Fe1 C5_5 H5_5 126.3

loop_
_geom_bond_atom_site_label_1
_geom_bond_atom_site_label_2
_geom_bond_distance
Fe1 C4_5 2.0380(14)
Fe1 C3_5 2.0382(14)
Fe1 C4_4 2.0395(13)
Fe1 C5_4 2.0419(15)
Fe1 C2_5 2.0420(14)
Fe1 C3_4 2.0426(15)
Fe1 C2_4 2.0447(15)
Fe1 C5_5 2.0458(16)
Fe1 C1_5 2.0708(14)
Fe1 C1_4 2.0715(13)
Si1 C1_4 1.8673(15)
Si1 C2 1.8783(15)
Si1 C1 1.8795(15)
Si1 Si3 2.3581(7)
C1 H1A 0.9800
C1 H1B 0.9800
C1 H1C 0.9800
C2 H2A 0.9800
C2 H2B 0.9800
C2 H2C 0.9800
Si2 C1_5 1.8729(15)
Si2 C3 1.8772(16)
Si2 C4 1.8860(15)
Si2 Si3 2.3575(8)
C3 H3A 0.9800
C3 H3B 0.9800
C3 H3C 0.9800
C4 H4A 0.9800
C4 H4B 0.9800
C4 H4C 0.9800
Si3 C8 1.9088(14)
Si3 C5 1.9115(15)
C5 C6 1.525(2)
C5 C7 1.534(2)
C5 H5 1.0000
C6 H6A 0.9800
C6 H6B 0.9800
C6 H6C 0.9800
C7 H7A 0.9800
C7 H7B 0.9800
C7 H7C 0.9800
C8 C9 1.528(2)
C8 C10 1.532(2)
C8 H8 1.0000
C9 H9A 0.9800
C9 H9B 0.9800
C9 H9C 0.9800
C10 H10A 0.9800
C10 H10B 0.9800
C10 H10C 0.9800
C1_4 C2_4 1.4340(19)
C1_4 C5_4 1.4343(19)
C2_4 C3_4 1.424(2)
C2_4 H2_4 0.9500
C3_4 C4_4 1.414(2)
C3_4 H3_4 0.9500
C4_4 C5_4 1.4257(19)
C4_4 H4_4 0.9500
C5_4 H5_4 0.9500
C1_5 C2_5 1.4324(19)
C1_5 C5_5 1.4340(19)
C2_5 C3_5 1.430(2)
C2_5 H2_5 0.9500
C3_5 C4_5 1.415(2)
C3_5 H3_5 0.9500
C4_5 C5_5 1.423(2)
C4_5 H4_5 0.9500
C5_5 H5_5 0.9500

loop_
_geom_torsion_atom_site_label_1
_geom_torsion_atom_site_label_2
_geom_torsion_atom_site_label_3
_geom_torsion_atom_site_label_4
_geom_torsion
C1_5 Si2 Si3 C8 155.86(6)
C3 Si2 Si3 C8 38.46(7)
C4 Si2 Si3 C8 -80.75(8)
C1_5 Si2 Si3 C5 -83.31(7)
C3 Si2 Si3 C5 159.29(7)
C4 Si2 Si3 C5 40.08(8)
C1_5 Si2 Si3 Si1 42.96(5)
C3 Si2 Si3 Si1 -74.43(6)
C4 Si2 Si3 Si1 166.36(6)
C1_4 Si1 Si3 C8 -157.84(7)
C2 Si1 Si3 C8 -39.66(7)
C1 Si1 Si3 C8 79.47(8)
C1_4 Si1 Si3 C5 78.56(7)
C2 Si1 Si3 C5 -163.25(7)
C1 Si1 Si3 C5 -44.13(7)
C1_4 Si1 Si3 Si2 -45.15(5)
C2 Si1 Si3 Si2 73.04(6)
C1 Si1 Si3 Si2 -167.83(5)
C8 Si3 C5 C6 -68.72(12)
Si2 Si3 C5 C6 172.79(9)
Si1 Si3 C5 C6 52.92(12)
C8 Si3 C5 C7 165.40(12)
Si2 Si3 C5 C7 46.92(13)
Si1 Si3 C5 C7 -72.96(12)
C5 Si3 C8 C9 69.04(13)
Si2 Si3 C8 C9 -169.26(10)
Si1 Si3 C8 C9 -57.84(12)
C5 Si3 C8 C10 -58.21(14)
Si2 Si3 C8 C10 63.49(12)
Si1 Si3 C8 C10 174.91(11)
C2 Si1 C1_4 C2_4 177.81(12)
C1 Si1 C1_4 C2_4 62.40(13)
Si3 Si1 C1_4 C2_4 -63.26(13)
C2 Si1 C1_4 C5_4 0.84(14)
C1 Si1 C1_4 C5_4 -114.58(12)
Si3 Si1 C1_4 C5_4 119.76(11)
C2 Si1 C1_4 Fe1 -90.27(10)
C1 Si1 C1_4 Fe1 154.31(8)
Si3 Si1 C1_4 Fe1 28.65(10)
C4_5 Fe1 C1_4 C2_4 -157.32(13)
C3_5 Fe1 C1_4 C2_4 33.1(2)
C4_4 Fe1 C1_4 C2_4 -80.84(8)
C5_4 Fe1 C1_4 C2_4 -118.15(11)
C2_5 Fe1 C1_4 C2_4 74.91(9)
C3_4 Fe1 C1_4 C2_4 -37.27(8)
C5_5 Fe1 C1_4 C2_4 161.75(8)
C1_5 Fe1 C1_4 C2_4 118.18(8)
C4_5 Fe1 C1_4 C5_4 -39.17(18)
C3_5 Fe1 C1_4 C5_4 151.21(15)
C4_4 Fe1 C1_4 C5_4 37.31(8)
C2_5 Fe1 C1_4 C5_4 -166.94(8)
C3_4 Fe1 C1_4 C5_4 80.88(9)
C2_4 Fe1 C1_4 C5_4 118.15(11)
C5_5 Fe1 C1_4 C5_4 -80.10(9)
C1_5 Fe1 C1_4 C5_4 -123.67(8)
C4_5 Fe1 C1_4 Si1 81.23(17)
C3_5 Fe1 C1_4 Si1 -88.38(18)
C4_4 Fe1 C1_4 Si1 157.72(10)
C5_4 Fe1 C1_4 Si1 120.41(13)
C2_5 Fe1 C1_4 Si1 -46.54(11)
C3_4 Fe1 C1_4 Si1 -158.72(10)
C2_4 Fe1 C1_4 Si1 -121.45(13)
C5_5 Fe1 C1_4 Si1 40.30(11)
C1_5 Fe1 C1_4 Si1 -3.27(11)
C5_4 C1_4 C2_4 C3_4 0.50(14)
Si1 C1_4 C2_4 C3_4 -176.98(9)
Fe1 C1_4 C2_4 C3_4 59.06(9)
C5_4 C1_4 C2_4 Fe1 -58.56(9)
Si1 C1_4 C2_4 Fe1 123.96(10)
C4_5 Fe1 C2_4 C3_4 37.91(18)
C3_5 Fe1 C2_4 C3_4 72.19(9)
C4_4 Fe1 C2_4 C3_4 -37.56(8)
C5_4 Fe1 C2_4 C3_4 -81.73(8)
C2_5 Fe1 C2_4 C3_4 115.03(8)
C5_5 Fe1 C2_4 C3_4 -169.59(16)
C1_5 Fe1 C2_4 C3_4 157.23(8)
C1_4 Fe1 C2_4 C3_4 -120.10(11)
C4_5 Fe1 C2_4 C1_4 158.01(13)
C3_5 Fe1 C2_4 C1_4 -167.71(8)
C4_4 Fe1 C2_4 C1_4 82.54(9)
C5_4 Fe1 C2_4 C1_4 38.37(8)
C2_5 Fe1 C2_4 C1_4 -124.87(8)
C3_4 Fe1 C2_4 C1_4 120.10(11)
C5_5 Fe1 C2_4 C1_4 -49.5(2)
C1_5 Fe1 C2_4 C1_4 -82.67(9)
C1_4 C2_4 C3_4 C4_4 -0.45(14)
Fe1 C2_4 C3_4 C4_4 59.28(9)
C1_4 C2_4 C3_4 Fe1 -59.73(9)
C4_5 Fe1 C3_4 C4_4 76.34(10)
C3_5 Fe1 C3_4 C4_4 116.61(9)
C5_4 Fe1 C3_4 C4_4 -38.06(8)
C2_5 Fe1 C3_4 C4_4 157.55(8)
C2_4 Fe1 C3_4 C4_4 -119.29(11)
C5_5 Fe1 C3_4 C4_4 51.12(19)
C1_5 Fe1 C3_4 C4_4 -175.04(12)
C1_4 Fe1 C3_4 C4_4 -82.03(9)
C4_5 Fe1 C3_4 C2_4 -164.37(8)
C3_5 Fe1 C3_4 C2_4 -124.10(8)
C4_4 Fe1 C3_4 C2_4 119.29(11)
C5_4 Fe1 C3_4 C2_4 81.22(8)
C2_5 Fe1 C3_4 C2_4 -83.16(9)
C5_5 Fe1 C3_4 C2_4 170.40(14)
C1_5 Fe1 C3_4 C2_4 -55.76(16)
C1_4 Fe1 C3_4 C2_4 37.26(8)
C2_4 C3_4 C4_4 C5_4 0.22(15)
Fe1 C3_4 C4_4 C5_4 59.54(9)
C2_4 C3_4 C4_4 Fe1 -59.32(9)
C4_5 Fe1 C4_4 C3_4 -119.99(9)
C3_5 Fe1 C4_4 C3_4 -78.45(9)
C5_4 Fe1 C4_4 C3_4 118.90(11)
C2_5 Fe1 C4_4 C3_4 -49.11(16)
C2_4 Fe1 C4_4 C3_4 37.78(8)
C5_5 Fe1 C4_4 C3_4 -159.86(8)
C1_5 Fe1 C4_4 C3_4 173.67(15)
C1_4 Fe1 C4_4 C3_4 81.67(9)
C4_5 Fe1 C4_4 C5_4 121.11(8)
C3_5 Fe1 C4_4 C5_4 162.65(8)
C2_5 Fe1 C4_4 C5_4 -168.01(11)
C3_4 Fe1 C4_4 C5_4 -118.90(11)
C2_4 Fe1 C4_4 C5_4 -81.12(9)
C5_5 Fe1 C4_4 C5_4 81.24(9)
C1_5 Fe1 C4_4 C5_4 54.8(2)
C1_4 Fe1 C4_4 C5_4 -37.24(8)
C3_4 C4_4 C5_4 C1_4 0.10(15)
Fe1 C4_4 C5_4 C1_4 59.77(10)
C3_4 C4_4 C5_4 Fe1 -59.67(9)
C2_4 C1_4 C5_4 C4_4 -0.37(15)
Si1 C1_4 C5_4 C4_4 177.13(9)
Fe1 C1_4 C5_4 C4_4 -59.01(10)
C2_4 C1_4 C5_4 Fe1 58.64(9)
Si1 C1_4 C5_4 Fe1 -123.86(11)
C4_5 Fe1 C5_4 C4_4 -75.59(10)
C3_5 Fe1 C5_4 C4_4 -38.10(16)
C2_5 Fe1 C5_4 C4_4 160.97(17)
C3_4 Fe1 C5_4 C4_4 37.75(8)
C2_4 Fe1 C5_4 C4_4 81.81(9)
C5_5 Fe1 C5_4 C4_4 -119.28(8)
C1_5 Fe1 C5_4 C4_4 -161.75(8)
C1_4 Fe1 C5_4 C4_4 120.15(12)
C4_5 Fe1 C5_4 C1_4 164.26(8)
C3_5 Fe1 C5_4 C1_4 -158.25(12)
C4_4 Fe1 C5_4 C1_4 -120.15(12)
C2_5 Fe1 C5_4 C1_4 40.8(2)
C3_4 Fe1 C5_4 C1_4 -82.40(9)
C2_4 Fe1 C5_4 C1_4 -38.34(8)
C5_5 Fe1 C5_4 C1_4 120.58(8)
C1_5 Fe1 C5_4 C1_4 78.10(10)
C3 Si2 C1_5 C2_5 -173.05(11)
C4 Si2 C1_5 C2_5 -57.51(14)
Si3 Si2 C1_5 C2_5 69.07(12)
C3 Si2 C1_5 C5_5 2.80(13)
C4 Si2 C1_5 C5_5 118.35(12)
Si3 Si2 C1_5 C5_5 -115.08(11)
C3 Si2 C1_5 Fe1 93.80(10)
C4 Si2 C1_5 Fe1 -150.65(9)
Si3 Si2 C1_5 Fe1 -24.08(10)
C4_5 Fe1 C1_5 C2_5 81.14(8)
C3_5 Fe1 C1_5 C2_5 37.48(8)
C4_4 Fe1 C1_5 C2_5 152.86(16)
C5_4 Fe1 C1_5 C2_5 -164.98(8)
C3_4 Fe1 C1_5 C2_5 -37.74(17)
C2_4 Fe1 C1_5 C2_5 -78.18(9)
C5_5 Fe1 C1_5 C2_5 118.32(11)
C1_4 Fe1 C1_5 C2_5 -121.92(8)
C4_5 Fe1 C1_5 C5_5 -37.18(8)
C3_5 Fe1 C1_5 C5_5 -80.84(9)
C4_4 Fe1 C1_5 C5_5 34.5(2)
C5_4 Fe1 C1_5 C5_5 76.70(10)
C2_5 Fe1 C1_5 C5_5 -118.32(11)
C3_4 Fe1 C1_5 C5_5 -156.06(13)
C2_4 Fe1 C1_5 C5_5 163.50(8)
C1_4 Fe1 C1_5 C5_5 119.76(8)
C4_5 Fe1 C1_5 Si2 -156.30(11)
C3_5 Fe1 C1_5 Si2 160.04(11)
C4_4 Fe1 C1_5 Si2 -84.6(2)
C5_4 Fe1 C1_5 Si2 -42.42(12)
C2_5 Fe1 C1_5 Si2 122.56(13)
C3_4 Fe1 C1_5 Si2 84.82(17)
C2_4 Fe1 C1_5 Si2 44.38(12)
C5_5 Fe1 C1_5 Si2 -119.12(13)
C1_4 Fe1 C1_5 Si2 0.64(11)
C5_5 C1_5 C2_5 C3_5 -0.32(14)
Si2 C1_5 C2_5 C3_5 176.16(10)
Fe1 C1_5 C2_5 C3_5 -58.95(9)
C5_5 C1_5 C2_5 Fe1 58.63(9)
Si2 C1_5 C2_5 Fe1 -124.88(11)
C4_5 Fe1 C2_5 C3_5 37.76(8)
C4_4 Fe1 C2_5 C3_5 -41.45(15)
C5_4 Fe1 C2_5 C3_5 167.68(18)
C3_4 Fe1 C2_5 C3_5 -75.92(9)
C2_4 Fe1 C2_5 C3_5 -118.90(8)
C5_5 Fe1 C2_5 C3_5 81.78(8)
C1_5 Fe1 C2_5 C3_5 120.03(11)
C1_4 Fe1 C2_5 C3_5 -160.42(8)
C4_5 Fe1 C2_5 C1_5 -82.27(9)
C3_5 Fe1 C2_5 C1_5 -120.03(11)
C4_4 Fe1 C2_5 C1_5 -161.47(12)
C5_4 Fe1 C2_5 C1_5 47.7(2)
C3_4 Fe1 C2_5 C1_5 164.05(8)
C2_4 Fe1 C2_5 C1_5 121.07(8)
C5_5 Fe1 C2_5 C1_5 -38.25(8)
C1_4 Fe1 C2_5 C1_5 79.56(9)
C1_5 C2_5 C3_5 C4_5 0.30(14)
Fe1 C2_5 C3_5 C4_5 -59.49(9)
C1_5 C2_5 C3_5 Fe1 59.79(9)
C4_4 Fe1 C3_5 C4_5 -80.17(10)
C5_4 Fe1 C3_5 C4_5 -53.08(16)
C2_5 Fe1 C3_5 C4_5 118.93(11)
C3_4 Fe1 C3_5 C4_5 -121.12(9)
C2_4 Fe1 C3_5 C4_5 -160.90(8)
C5_5 Fe1 C3_5 C4_5 37.82(8)
C1_5 Fe1 C3_5 C4_5 81.70(9)
C1_4 Fe1 C3_5 C4_5 174.17(14)
C4_5 Fe1 C3_5 C2_5 -118.93(11)
C4_4 Fe1 C3_5 C2_5 160.89(8)
C5_4 Fe1 C3_5 C2_5 -172.01(12)
C3_4 Fe1 C3_5 C2_5 119.95(8)
C2_4 Fe1 C3_5 C2_5 80.16(9)
C5_5 Fe1 C3_5 C2_5 -81.11(8)
C1_5 Fe1 C3_5 C2_5 -37.23(8)
C1_4 Fe1 C3_5 C2_5 55.23(19)
C2_5 C3_5 C4_5 C5_5 -0.15(15)
Fe1 C3_5 C4_5 C5_5 -59.61(10)
C2_5 C3_5 C4_5 Fe1 59.46(9)
C4_4 Fe1 C4_5 C3_5 115.45(9)
C5_4 Fe1 C4_5 C3_5 156.38(8)
C2_5 Fe1 C4_5 C3_5 -38.12(8)
C3_4 Fe1 C4_5 C3_5 74.71(10)
C2_4 Fe1 C4_5 C3_5 46.98(18)
C5_5 Fe1 C4_5 C3_5 -119.16(12)
C1_5 Fe1 C4_5 C3_5 -81.99(9)
C1_4 Fe1 C4_5 C3_5 -174.76(13)
C3_5 Fe1 C4_5 C5_5 119.16(12)
C4_4 Fe1 C4_5 C5_5 -125.39(9)
C5_4 Fe1 C4_5 C5_5 -84.45(9)
C2_5 Fe1 C4_5 C5_5 81.05(9)
C3_4 Fe1 C4_5 C5_5 -166.13(8)
C2_4 Fe1 C4_5 C5_5 166.14(13)
C1_5 Fe1 C4_5 C5_5 37.18(8)
C1_4 Fe1 C4_5 C5_5 -55.60(18)
C3_5 C4_5 C5_5 C1_5 -0.05(16)
Fe1 C4_5 C5_5 C1_5 -59.53(10)
C3_5 C4_5 C5_5 Fe1 59.47(10)
C2_5 C1_5 C5_5 C4_5 0.23(15)
Si2 C1_5 C5_5 C4_5 -176.38(9)
Fe1 C1_5 C5_5 C4_5 58.77(10)
C2_5 C1_5 C5_5 Fe1 -58.54(9)
Si2 C1_5 C5_5 Fe1 124.85(10)
C3_5 Fe1 C5_5 C4_5 -37.70(8)
C4_4 Fe1 C5_5 C4_5 71.78(10)
C5_4 Fe1 C5_5 C4_5 115.21(9)
C2_5 Fe1 C5_5 C4_5 -82.01(9)
C3_4 Fe1 C5_5 C4_5 34.25(19)
C2_4 Fe1 C5_5 C4_5 -164.49(15)
C1_5 Fe1 C5_5 C4_5 -120.25(12)
C1_4 Fe1 C5_5 C4_5 158.38(8)
C4_5 Fe1 C5_5 C1_5 120.25(12)
C3_5 Fe1 C5_5 C1_5 82.56(9)
C4_4 Fe1 C5_5 C1_5 -167.97(7)
C5_4 Fe1 C5_5 C1_5 -124.54(8)
C2_5 Fe1 C5_5 C1_5 38.24(8)
C3_4 Fe1 C5_5 C1_5 154.50(14)
C2_4 Fe1 C5_5 C1_5 -44.2(2)
C1_4 Fe1 C5_5 C1_5 -81.37(9)
